data_7004318
loop_
_publ_author_name
'Cao, Deng-Ke'
'Xie, Xiao-Ji'
'Li, Yi-Zhi'
'Zheng, Li-Min'

_publ_section_title
;
 Copper diphosphonates with zero-, one- and two-dimensional structures:
 ferrimagnetism in layer compound Cu3(ImhedpH)2&#x00B7;2H2O [ImhedpH4 =
 (1-C3H3N2)CH2C(OH)(PO3H2)2]
;
_journal_issue 37
_journal_name_full 'Dalton Transactions'
_journal_page_first 5008
_journal_page_last 5015
_journal_paper_doi 10.1039/b805487h
_journal_year 2008
_chemical_formula_moiety 'C10 H18 Cu3 N4 O16 P4'
_chemical_formula_sum 'C10 H18 Cu3 N4 O16 P4'
_chemical_formula_weight 764.78
_chemical_name_systematic
;
?
;
_space_group_IT_number 2
_symmetry_cell_setting triclinic
_symmetry_space_group_name_Hall '-P 1'
_symmetry_space_group_name_H-M 'P -1'
_atom_sites_solution_hydrogens geom
_atom_sites_solution_primary direct
_atom_sites_solution_secondary difmap
_audit_creation_method SHELXL-97
_cell_angle_alpha 104.480(5)
_cell_angle_beta 107.899(4)
_cell_angle_gamma 101.887(5)
_cell_formula_units_Z 1
_cell_length_a 7.4745(19)
_cell_length_b 8.140(2)
_cell_length_c 9.527(3)
_cell_measurement_reflns_used 600
_cell_measurement_temperature 291(2)
_cell_measurement_theta_max 27.013
_cell_measurement_theta_min 2.385
_cell_volume 508.3(2)
_computing_cell_refinement SMART
_computing_data_collection 'SMART (Bruker, 2000)'
_computing_data_reduction 'SAINT (Bruker, 2000)'
_computing_molecular_graphics SHELXTL
_computing_publication_material SHELXTL
_computing_structure_refinement SHELXTL
_computing_structure_solution 'SHELXTL (Bruker, 2000)'
_diffrn_ambient_temperature 291(2)
_diffrn_measured_fraction_theta_full 1.000
_diffrn_measured_fraction_theta_max 1.000
_diffrn_measurement_device_type 'Bruker Smart Apex CCD area detector'
_diffrn_measurement_method 'phi and omega scans'
_diffrn_radiation_monochromator graphite
_diffrn_radiation_source 'fine-focus sealed tube'
_diffrn_radiation_type MoK\a
_diffrn_radiation_wavelength 0.71073
_diffrn_reflns_av_R_equivalents 0.0429
_diffrn_reflns_av_sigmaI/netI 0.0472
_diffrn_reflns_limit_h_max 9
_diffrn_reflns_limit_h_min -9
_diffrn_reflns_limit_k_max 10
_diffrn_reflns_limit_k_min -10
_diffrn_reflns_limit_l_max 11
_diffrn_reflns_limit_l_min -11
_diffrn_reflns_number 4699
_diffrn_reflns_theta_full 26.00
_diffrn_reflns_theta_max 26.00
_diffrn_reflns_theta_min 2.39
_exptl_absorpt_coefficient_mu 3.523
_exptl_absorpt_correction_T_max 0.871
_exptl_absorpt_correction_T_min 0.812
_exptl_absorpt_correction_type multi-scan
_exptl_absorpt_process_details 'SADABS,(Bruker, 2000)'
_exptl_crystal_colour sky-blue
_exptl_crystal_density_diffrn 2.499
_exptl_crystal_density_method 'not measured'
_exptl_crystal_description blocky
_exptl_crystal_F_000 381
_exptl_crystal_size_max 0.06
_exptl_crystal_size_mid 0.05
_exptl_crystal_size_min 0.04
_refine_diff_density_max 0.658
_refine_diff_density_min -0.904
_refine_diff_density_rms 0.110
_refine_ls_extinction_method none
_refine_ls_goodness_of_fit_ref 1.046
_refine_ls_hydrogen_treatment mixed
_refine_ls_matrix_type full
_refine_ls_number_parameters 181
_refine_ls_number_reflns 1997
_refine_ls_number_restraints 0
_refine_ls_restrained_S_all 1.046
_refine_ls_R_factor_all 0.0569
_refine_ls_R_factor_gt 0.0475
_refine_ls_shift/su_max 0.000
_refine_ls_shift/su_mean 0.000
_refine_ls_structure_factor_coef Fsqd
_refine_ls_weighting_details 'calc w=1/[\s^2^(Fo^2^)+(0.0500P)^2^+0.8800P] where P=(Fo^2^+2Fc^2^)/3'
_refine_ls_weighting_scheme calc
_refine_ls_wR_factor_gt 0.1072
_refine_ls_wR_factor_ref 0.1104
_reflns_number_gt 1638
_reflns_number_total 1997
_reflns_threshold_expression >2sigma(I)
_cod_data_source_file b805487h.txt
_cod_data_source_block cu
_cod_depositor_comments
;
The following automatic conversions were performed:
'_symmetry_cell_setting' value 'Triclinic' changed to 'triclinic'
according to '/home/saulius/struct/CIF-dictionaries/cif_core.dic'
dictionary named 'cif_core.dic' version 2.4.1 from 2010-06-29.

Automatic conversion script
Id: cif_fix_enum 1527 2010-12-29 10:47:43Z saulius 
;
_cod_database_code 7004318

loop_
_symmetry_equiv_pos_as_xyz
'x, y, z'
'-x, -y, -z'

loop_
_atom_site_label
_atom_site_type_symbol
_atom_site_fract_x
_atom_site_fract_y
_atom_site_fract_z
_atom_site_U_iso_or_equiv
_atom_site_adp_type
_atom_site_occupancy
_atom_site_symmetry_multiplicity
_atom_site_calc_flag
_atom_site_refinement_flags
_atom_site_disorder_assembly
_atom_site_disorder_group
C1 C 0.2942(7) 0.5663(6) 0.9481(6) 0.0327(11) Uani 1 1 d . . .
H1A H 0.3993 0.6124 1.0446 0.039 Uiso 1 1 calc R . .
C2 C 0.0213(7) 0.3962(7) 0.7550(6) 0.0346(11) Uani 1 1 d . . .
H2B H -0.0953 0.3041 0.6923 0.042 Uiso 1 1 calc R . .
C3 C 0.1073(7) 0.5331(7) 0.7193(6) 0.0326(11) Uani 1 1 d . . .
H3A H 0.0569 0.5540 0.6255 0.039 Uiso 1 1 calc R . .
C4 C 0.4049(7) 0.7996(6) 0.8460(6) 0.0318(11) Uani 1 1 d . . .
H4A H 0.5136 0.8458 0.9471 0.038 Uiso 1 1 calc R . .
H4B H 0.3331 0.8860 0.8419 0.038 Uiso 1 1 calc R . .
C5 C 0.4908(7) 0.7841(6) 0.7174(5) 0.0326(11) Uani 1 1 d . . .
Cu1 Cu 0.57715(9) 0.75668(8) 0.43190(7) 0.0367(2) Uani 1 1 d . . .
Cu2 Cu 1.0000 1.0000 1.0000 0.0412(3) Uani 1 2 d S . .
N1 N 0.2722(7) 0.6326(6) 0.8359(6) 0.0417(11) Uani 1 1 d . . .
N2 N 0.1422(6) 0.4220(6) 0.9027(5) 0.0339(9) Uani 1 1 d . . .
H2A H 0.123(9) 0.356(8) 0.958(7) 0.041 Uiso 1 1 d . . .
O1 O 0.7005(5) 0.9809(5) 0.6038(4) 0.0406(9) Uani 1 1 d . . .
O2 O 0.7907(5) 1.0884(4) 0.8976(4) 0.0351(8) Uani 1 1 d . . .
O3 O 0.4823(5) 1.1194(4) 0.7203(4) 0.0297(7) Uani 1 1 d . . .
O4 O 0.7049(5) 0.6366(4) 0.5788(4) 0.0365(8) Uani 1 1 d . . .
O5 O 0.8414(5) 0.7525(4) 0.8776(4) 0.0355(8) Uani 1 1 d . . .
O6 O 0.5641(5) 0.4710(5) 0.7309(4) 0.0343(8) Uani 1 1 d . . .
O7 O 0.3383(5) 0.7106(5) 0.5646(4) 0.0386(9) Uani 1 1 d . . .
H7A H 0.330(9) 0.606(9) 0.526(7) 0.046 Uiso 1 1 d . . .
O1W O 1.1118(6) 1.0265(5) 0.7672(4) 0.0312(8) Uani 1 1 d . . .
H1B H 1.150(9) 1.026(8) 0.692(7) 0.037 Uiso 1 1 d . . .
H1C H 1.028(9) 0.927(8) 0.745(7) 0.037 Uiso 1 1 d . . .
P1 P 0.6260(2) 1.01094(18) 0.73635(16) 0.0361(3) Uani 1 1 d . . .
P2 P 0.6639(2) 0.65181(18) 0.72815(15) 0.0359(3) Uani 1 1 d . . .

loop_
_atom_site_aniso_label
_atom_site_aniso_U_11
_atom_site_aniso_U_22
_atom_site_aniso_U_33
_atom_site_aniso_U_23
_atom_site_aniso_U_13
_atom_site_aniso_U_12
C1 0.031(3) 0.022(2) 0.033(3) 0.0014(19) 0.007(2) 0.002(2)
C2 0.028(2) 0.036(3) 0.034(3) 0.015(2) 0.011(2) -0.005(2)
C3 0.031(2) 0.042(3) 0.029(3) 0.016(2) 0.015(2) 0.008(2)
C4 0.033(3) 0.024(2) 0.032(3) 0.0044(19) 0.009(2) 0.007(2)
C5 0.033(3) 0.027(2) 0.020(2) -0.0016(18) -0.0021(19) 0.004(2)
Cu1 0.0336(4) 0.0334(4) 0.0284(3) 0.0030(3) 0.0031(3) 0.0027(3)
Cu2 0.0336(5) 0.0342(5) 0.0351(5) 0.0026(4) -0.0021(4) 0.0028(4)
N1 0.033(2) 0.036(2) 0.040(3) 0.009(2) 0.0063(19) -0.0065(19)
N2 0.035(2) 0.035(2) 0.031(2) 0.0167(18) 0.0086(18) 0.0076(19)
O1 0.0325(19) 0.0313(19) 0.036(2) -0.0009(15) 0.0030(16) -0.0042(16)
O2 0.0293(18) 0.0280(18) 0.0289(18) 0.0035(13) -0.0025(14) -0.0014(14)
O3 0.0296(17) 0.0259(16) 0.0237(16) 0.0043(13) 0.0028(14) 0.0047(14)
O4 0.0333(18) 0.0300(18) 0.0326(19) 0.0061(14) 0.0023(15) 0.0031(15)
O5 0.0318(18) 0.0257(17) 0.0369(19) 0.0085(14) 0.0028(15) 0.0027(14)
O6 0.0307(18) 0.0326(18) 0.0194(16) -0.0049(13) -0.0008(14) 0.0011(15)
O7 0.0347(19) 0.0284(19) 0.0284(18) -0.0026(15) -0.0064(15) 0.0036(16)
O1W 0.045(2) 0.0231(17) 0.0342(19) 0.0136(14) 0.0201(17) 0.0150(15)
P1 0.0277(7) 0.0349(7) 0.0317(7) 0.0040(5) 0.0031(5) 0.0025(5)
P2 0.0311(7) 0.0349(7) 0.0239(6) 0.0007(5) 0.0007(5) 0.0003(6)

loop_
_atom_type_symbol
_atom_type_description
_atom_type_scat_dispersion_real
_atom_type_scat_dispersion_imag
_atom_type_scat_source
C C 0.0033 0.0016 'International Tables Vol C Tables 4.2.6.8 and 6.1.1.4'
H H 0.0000 0.0000 'International Tables Vol C Tables 4.2.6.8 and 6.1.1.4'
N N 0.0061 0.0033 'International Tables Vol C Tables 4.2.6.8 and 6.1.1.4'
O O 0.0106 0.0060 'International Tables Vol C Tables 4.2.6.8 and 6.1.1.4'
P P 0.1023 0.0942 'International Tables Vol C Tables 4.2.6.8 and 6.1.1.4'
Cu Cu 0.3201 1.2651 'International Tables Vol C Tables 4.2.6.8 and 6.1.1.4'

loop_
_geom_angle_atom_site_label_1
_geom_angle_atom_site_label_2
_geom_angle_atom_site_label_3
_geom_angle
_geom_angle_site_symmetry_1
_geom_angle_site_symmetry_3
_geom_angle_publ_flag
N1 C1 N2 108.7(4) . . ?
N1 C1 H1A 125.7 . . ?
N2 C1 H1A 125.7 . . ?
C3 C2 N2 104.5(4) . . ?
C3 C2 H2B 127.7 . . ?
N2 C2 H2B 127.7 . . ?
N1 C3 C2 109.9(5) . . ?
N1 C3 H3A 125.0 . . ?
C2 C3 H3A 125.0 . . ?
N1 C4 C5 115.3(4) . . ?
N1 C4 H4A 108.5 . . ?
C5 C4 H4A 108.5 . . ?
N1 C4 H4B 108.5 . . ?
C5 C4 H4B 108.5 . . ?
H4A C4 H4B 107.5 . . ?
O7 C5 C4 111.5(4) . . ?
O7 C5 P2 108.5(3) . . ?
C4 C5 P2 114.1(4) . . ?
O7 C5 P1 106.4(3) . . ?
C4 C5 P1 108.3(3) . . ?
P2 C5 P1 107.7(3) . . ?
O6 Cu1 O1 174.63(16) 2_666 . ?
O6 Cu1 O3 90.97(14) 2_666 2_676 ?
O1 Cu1 O3 91.29(15) . 2_676 ?
O6 Cu1 O4 90.55(15) 2_666 . ?
O1 Cu1 O4 88.54(15) . . ?
O3 Cu1 O4 164.96(15) 2_676 . ?
O2 Cu2 O2 180.000(2) 2_777 . ?
O2 Cu2 O5 91.94(14) 2_777 2_777 ?
O2 Cu2 O5 88.06(14) . 2_777 ?
O2 Cu2 O5 88.06(14) 2_777 . ?
O2 Cu2 O5 91.94(14) . . ?
O5 Cu2 O5 180.000(1) 2_777 . ?
C1 N1 C3 108.4(4) . . ?
C1 N1 C4 124.7(4) . . ?
C3 N1 C4 126.7(5) . . ?
C1 N2 C2 108.5(4) . . ?
C1 N2 H2A 126(4) . . ?
C2 N2 H2A 126(4) . . ?
P1 O1 Cu1 118.7(2) . . ?
P1 O2 Cu2 131.6(2) . . ?
P1 O3 Cu1 126.0(2) . 2_676 ?
P2 O4 Cu1 119.3(2) . . ?
P2 O5 Cu2 137.9(2) . . ?
P2 O6 Cu1 132.2(2) . 2_666 ?
C5 O7 H7A 109(5) . . ?
H1B O1W H1C 110(5) . . ?
O1 P1 O2 113.3(2) . . ?
O1 P1 O3 112.9(2) . . ?
O2 P1 O3 111.2(2) . . ?
O1 P1 C5 104.0(2) . . ?
O2 P1 C5 106.6(2) . . ?
O3 P1 C5 108.2(2) . . ?
O5 P2 O6 110.4(2) . . ?
O5 P2 O4 114.6(2) . . ?
O6 P2 O4 111.84(19) . . ?
O5 P2 C5 107.0(2) . . ?
O6 P2 C5 108.9(2) . . ?
O4 P2 C5 103.6(2) . . ?

loop_
_geom_bond_atom_site_label_1
_geom_bond_atom_site_label_2
_geom_bond_distance
_geom_bond_site_symmetry_2
_geom_bond_publ_flag
C1 N1 1.296(7) . ?
C1 N2 1.323(6) . ?
C1 H1A 0.9300 . ?
C2 C3 1.341(7) . ?
C2 N2 1.354(7) . ?
C2 H2B 0.9300 . ?
C3 N1 1.306(7) . ?
C3 H3A 0.9300 . ?
C4 N1 1.470(6) . ?
C4 C5 1.540(7) . ?
C4 H4A 0.9700 . ?
C4 H4B 0.9700 . ?
C5 O7 1.429(5) . ?
C5 P2 1.841(5) . ?
C5 P1 1.848(5) . ?
Cu1 O6 1.925(3) 2_666 ?
Cu1 O1 1.936(3) . ?
Cu1 O3 1.958(3) 2_676 ?
Cu1 O4 2.018(4) . ?
Cu2 O2 1.948(4) 2_777 ?
Cu2 O2 1.948(4) . ?
Cu2 O5 1.953(3) 2_777 ?
Cu2 O5 1.953(3) . ?
N2 H2A 0.86(6) . ?
O1 P1 1.516(4) . ?
O2 P1 1.519(3) . ?
O3 P1 1.522(4) . ?
O3 Cu1 1.958(3) 2_676 ?
O4 P2 1.526(4) . ?
O5 P2 1.506(4) . ?
O6 P2 1.518(4) . ?
O6 Cu1 1.925(3) 2_666 ?
O7 H7A 0.82(6) . ?
O1W H1B 0.85(6) . ?
O1W H1C 0.85(6) . ?

loop_
_geom_hbond_atom_site_label_D
_geom_hbond_atom_site_label_H
_geom_hbond_atom_site_label_A
_geom_hbond_distance_DH
_geom_hbond_distance_HA
_geom_hbond_distance_DA
_geom_hbond_angle_DHA
_geom_hbond_site_symmetry_A
N2 H2A O5 0.86(6) 1.96(6) 2.796(6) 163(6) 2_667
O7 H7A O4 0.82(6) 1.90(7) 2.717(5) 176(7) 2_666
O1W H1B O3 0.85(6) 2.35(6) 2.917(5) 125(5) 1_655
O1W H1C O5 0.85(6) 2.59(6) 3.284(5) 140(5) .
